data_4509634
loop_
_publ_author_name
'Basu, Tannistha'
'Sparkes, Hazel A.'
'Mondal, Raju'

_publ_section_title
;
 Construction of Extended Molecular Networks with Heterosynthons in
 Cocrystals of Pyrazole and Acids
;
_journal_issue 12
_journal_name_full 'Crystal Growth &amp; Design'
_journal_page_first 5164
_journal_paper_doi 10.1021/cg900559q
_journal_volume 9
_journal_year 2009
_chemical_formula_sum 'C13 H20 N4 O2'
_chemical_formula_weight 264.33
_chemical_name_systematic
;

 ?

;
_space_group_IT_number 61
_symmetry_cell_setting orthorhombic
_symmetry_space_group_name_Hall '-P 2ac 2ab'
_symmetry_space_group_name_H-M 'P b c a'
_atom_sites_solution_hydrogens geom
_atom_sites_solution_primary direct
_atom_sites_solution_secondary difmap
_audit_creation_method SHELXL-97
_cell_angle_alpha 90.00
_cell_angle_beta 90.00
_cell_angle_gamma 90.00
_cell_formula_units_Z 8
_cell_length_a 8.5880(6)
_cell_length_b 15.6232(11)
_cell_length_c 21.7170(15)
_cell_measurement_reflns_used 2219
_cell_measurement_temperature 120(2)
_cell_measurement_theta_max 25.1
_cell_measurement_theta_min 2.61
_cell_volume 2913.8(4)
_computing_cell_refinement 'Bruker APEX-2'
_computing_data_collection 'Bruker APEX-2'
_computing_data_reduction 'Bruker SHELXTL'
_computing_molecular_graphics 'Bruker SHELXTL'
_computing_publication_material 'Bruker SHELXTL'
_computing_structure_refinement 'SHELXL-97 (Sheldrick, 1997)'
_computing_structure_solution 'SHELXS-97 (Sheldrick, 1990)'
_diffrn_ambient_temperature 120(2)
_diffrn_detector_area_resol_mean 8
_diffrn_measured_fraction_theta_full 0.998
_diffrn_measured_fraction_theta_max 0.998
_diffrn_measurement_device_type 'Bruker APEX-2 CCD area detector'
_diffrn_measurement_method '/w scans'
_diffrn_radiation_monochromator graphite
_diffrn_radiation_source 'fine-focus sealed tube'
_diffrn_radiation_type MoK\a
_diffrn_radiation_wavelength 0.71073
_diffrn_reflns_av_R_equivalents 0.0897
_diffrn_reflns_av_sigmaI/netI 0.0327
_diffrn_reflns_limit_h_max 10
_diffrn_reflns_limit_h_min -10
_diffrn_reflns_limit_k_max 18
_diffrn_reflns_limit_k_min -18
_diffrn_reflns_limit_l_max 22
_diffrn_reflns_limit_l_min -25
_diffrn_reflns_number 36694
_diffrn_reflns_theta_full 24.71
_diffrn_reflns_theta_max 24.71
_diffrn_reflns_theta_min 1.88
_diffrn_standards_decay_% 0
_exptl_absorpt_coefficient_mu 0.084
_exptl_absorpt_correction_T_max 1.0000
_exptl_absorpt_correction_T_min 0.847129
_exptl_absorpt_correction_type multi-scan
_exptl_absorpt_process_details 'SADABS v.2.03 (Bruker, 2001), R(int)=0.0578 before correction'
_exptl_crystal_colour Colourless
_exptl_crystal_density_diffrn 1.205
_exptl_crystal_density_meas ?
_exptl_crystal_density_method 'not measured'
_exptl_crystal_description Plate
_exptl_crystal_F_000 1136
_exptl_crystal_size_max 0.32
_exptl_crystal_size_mid 0.30
_exptl_crystal_size_min 0.24
_refine_diff_density_max 0.598
_refine_diff_density_min -0.327
_refine_diff_density_rms 0.050
_refine_ls_extinction_method none
_refine_ls_goodness_of_fit_ref 1.058
_refine_ls_hydrogen_treatment mixed
_refine_ls_matrix_type full
_refine_ls_number_parameters 240
_refine_ls_number_reflns 2482
_refine_ls_number_restraints 0
_refine_ls_restrained_S_all 1.058
_refine_ls_R_factor_all 0.0750
_refine_ls_R_factor_gt 0.0563
_refine_ls_shift/su_max 0.000
_refine_ls_shift/su_mean 0.000
_refine_ls_structure_factor_coef Fsqd
_refine_ls_weighting_details 'calc w=1/[\s^2^(Fo^2^)+(0.0669P)^2^+2.7162P] where P=(Fo^2^+2Fc^2^)/3'
_refine_ls_weighting_scheme calc
_refine_ls_wR_factor_gt 0.1394
_refine_ls_wR_factor_ref 0.1511
_reflns_number_gt 1905
_reflns_number_total 2482
_reflns_threshold_expression I>2\s(I)
_cod_data_source_file cg900559qsup6.cif
_cod_data_source_block 09tba009_0m
_cod_depositor_comments
;
The following automatic conversions were performed:

'_symmetry_cell_setting' value 'Orthorhombic' changed to
'orthorhombic' according to
/home/saulius/struct/CIF-dictionaries/cif_core.dic dictionary named
'cif_core.dic' version 2.4.2 from 2011-04-26.

Automatic conversion script
Id: cif_fix_values 1891 2012-01-12 08:04:46Z andrius 

The following automatic conversions were performed:

'_exptl_crystal_density_meas' value 'not measured' was changed to '?'
- the value is perceived as not measured.

Automatic conversion script
Id: cif_fix_values 3008 2015-01-20 13:52:24Z robertas 
;
_cod_original_sg_symbol_H-M Pbca
_cod_database_code 4509634

loop_
_symmetry_equiv_pos_as_xyz
'x, y, z'
'-x+1/2, -y, z+1/2'
'-x, y+1/2, -z+1/2'
'x+1/2, -y+1/2, -z'
'-x, -y, -z'
'x-1/2, y, -z-1/2'
'x, -y-1/2, z-1/2'
'-x-1/2, y-1/2, z'

loop_
_atom_site_label
_atom_site_type_symbol
_atom_site_fract_x
_atom_site_fract_y
_atom_site_fract_z
_atom_site_U_iso_or_equiv
_atom_site_adp_type
_atom_site_occupancy
_atom_site_symmetry_multiplicity
_atom_site_calc_flag
_atom_site_refinement_flags
N1 N 0.1434(2) 0.65630(12) 0.35139(9) 0.0272(5) Uani 1 1 d .
N4 N 0.0968(2) 0.33957(12) 0.19423(9) 0.0258(5) Uani 1 1 d .
N3 N 0.1325(2) 0.37451(12) 0.13875(10) 0.0273(5) Uani 1 1 d .
N2 N 0.1031(2) 0.69174(12) 0.29645(9) 0.0253(5) Uani 1 1 d .
C12 C 0.3548(3) 0.51984(15) 0.23872(12) 0.0257(6) Uani 1 1 d .
C15 C 0.2576(3) 0.45269(14) 0.20702(10) 0.0225(5) Uani 1 1 d .
C11 C 0.2614(2) 0.58445(14) 0.27450(11) 0.0234(5) Uani 1 1 d .
C10 C 0.1603(3) 0.36603(17) 0.30258(12) 0.0288(6) Uani 1 1 d .
C9 C 0.1731(2) 0.38627(14) 0.23591(11) 0.0228(5) Uani 1 1 d .
C16 C 0.2396(3) 0.59098(14) 0.33826(11) 0.0252(5) Uani 1 1 d .
C7 C 0.1489(3) 0.67606(17) 0.18440(12) 0.0293(6) Uani 1 1 d .
C6 C 0.1727(3) 0.65059(14) 0.24939(11) 0.0232(5) Uani 1 1 d .
C5 C 0.2295(3) 0.44222(14) 0.14477(11) 0.0253(6) Uani 1 1 d .
C8 C 0.2863(4) 0.49009(19) 0.08975(13) 0.0368(7) Uani 1 1 d .
C3 C 0.3078(4) 0.54011(18) 0.39004(13) 0.0342(6) Uani 1 1 d .
H12B H 0.427(3) 0.4933(15) 0.2682(11) 0.026(6) Uiso 1 1 d .
H3C H 0.392(4) 0.506(2) 0.3749(16) 0.072(11) Uiso 1 1 d .
H12A H 0.416(3) 0.5481(15) 0.2061(11) 0.023(6) Uiso 1 1 d .
H7C H 0.067(4) 0.642(2) 0.1643(15) 0.066(10) Uiso 1 1 d .
H10C H 0.091(3) 0.4047(18) 0.3243(12) 0.040(8) Uiso 1 1 d .
H10B H 0.121(3) 0.310(2) 0.3067(12) 0.043(8) Uiso 1 1 d .
H7B H 0.129(4) 0.737(2) 0.1788(14) 0.056(9) Uiso 1 1 d .
H10A H 0.261(3) 0.3674(17) 0.3240(12) 0.037(7) Uiso 1 1 d .
H7A H 0.243(4) 0.6640(19) 0.1590(13) 0.048(8) Uiso 1 1 d .
H333 H 0.093(3) 0.3509(19) 0.1026(14) 0.047(8) Uiso 1 1 d .
H3B H 0.348(4) 0.576(2) 0.4219(15) 0.060(10) Uiso 1 1 d .
H222 H 0.040(4) 0.742(2) 0.2980(15) 0.061(10) Uiso 1 1 d .
H3A H 0.234(4) 0.503(2) 0.4102(14) 0.061(10) Uiso 1 1 d .
H111 H 0.079(5) 0.674(3) 0.408(2) 0.120(15) Uiso 1 1 d .
O2A O 0.0231(3) 0.66071(14) 0.46241(10) 0.0599(7) Uani 1 1 d .
O1A O -0.0188(4) 0.79986(15) 0.46919(10) 0.0767(8) Uani 1 1 d .
C2A C -0.0245(4) 0.72892(18) 0.49103(13) 0.0434(7) Uani 1 1 d .
C1A C -0.0780(5) 0.7113(2) 0.55497(13) 0.0589(10) Uani 1 1 d .
H1AA H -0.1116 0.7638 0.5738 0.088 Uiso 1 1 calc R
H1AB H 0.0062 0.6874 0.5784 0.088 Uiso 1 1 calc R
H1AC H -0.1632 0.6716 0.5540 0.088 Uiso 1 1 calc R
H8C H 0.304(3) 0.4506(18) 0.0570(13) 0.037(7) Uiso 1 1 d .
H8B H 0.378(5) 0.524(2) 0.0965(16) 0.077(12) Uiso 1 1 d .
H8A H 0.210(4) 0.528(2) 0.0743(16) 0.076(12) Uiso 1 1 d .

loop_
_atom_site_aniso_label
_atom_site_aniso_U_11
_atom_site_aniso_U_22
_atom_site_aniso_U_33
_atom_site_aniso_U_23
_atom_site_aniso_U_13
_atom_site_aniso_U_12
N1 0.0292(11) 0.0233(10) 0.0292(11) -0.0028(8) -0.0015(9) -0.0004(9)
N4 0.0252(11) 0.0213(10) 0.0309(12) -0.0014(8) 0.0016(9) 0.0004(8)
N3 0.0299(11) 0.0239(10) 0.0283(12) -0.0022(9) 0.0007(9) 0.0003(9)
N2 0.0245(10) 0.0188(10) 0.0327(12) -0.0037(8) 0.0003(9) 0.0018(8)
C12 0.0167(12) 0.0233(11) 0.0371(15) -0.0033(11) 0.0025(11) -0.0002(10)
C15 0.0189(11) 0.0173(11) 0.0314(13) -0.0028(9) 0.0028(10) 0.0013(9)
C11 0.0165(11) 0.0198(11) 0.0339(13) -0.0023(10) -0.0009(10) -0.0043(9)
C10 0.0265(14) 0.0272(14) 0.0328(14) 0.0013(11) 0.0009(11) -0.0010(11)
C9 0.0165(11) 0.0201(11) 0.0319(13) -0.0020(10) 0.0019(10) 0.0038(9)
C16 0.0209(11) 0.0224(12) 0.0323(14) -0.0020(10) -0.0026(10) -0.0027(10)
C7 0.0283(14) 0.0272(13) 0.0323(14) -0.0010(11) 0.0009(11) -0.0023(11)
C6 0.0190(12) 0.0194(11) 0.0311(13) -0.0032(10) 0.0026(10) -0.0040(9)
C5 0.0219(12) 0.0180(11) 0.0359(14) -0.0019(10) 0.0056(10) 0.0005(9)
C8 0.0453(18) 0.0309(15) 0.0342(16) -0.0020(13) 0.0092(13) -0.0039(13)
C3 0.0388(16) 0.0297(14) 0.0340(16) 0.0000(12) -0.0063(13) 0.0016(13)
O2A 0.0828(17) 0.0520(13) 0.0449(13) -0.0091(10) 0.0206(12) -0.0035(12)
O1A 0.137(3) 0.0513(14) 0.0420(13) 0.0061(11) -0.0086(15) 0.0134(15)
C2A 0.062(2) 0.0332(15) 0.0349(16) -0.0012(12) -0.0037(14) 0.0042(14)
C1A 0.092(3) 0.0526(19) 0.0319(16) 0.0020(14) 0.0094(17) 0.0241(19)

loop_
_atom_type_symbol
_atom_type_description
_atom_type_scat_dispersion_real
_atom_type_scat_dispersion_imag
_atom_type_scat_source
C C 0.0033 0.0016 'International Tables Vol C Tables 4.2.6.8 and 6.1.1.4'
H H 0.0000 0.0000 'International Tables Vol C Tables 4.2.6.8 and 6.1.1.4'
N N 0.0061 0.0033 'International Tables Vol C Tables 4.2.6.8 and 6.1.1.4'
O O 0.0106 0.0060 'International Tables Vol C Tables 4.2.6.8 and 6.1.1.4'

loop_
_geom_angle_atom_site_label_1
_geom_angle_atom_site_label_2
_geom_angle_atom_site_label_3
_geom_angle
C16 N1 N2 106.22(19)
C16 N1 H111 126.1(19)
N2 N1 H111 126.9(19)
C9 N4 N3 105.73(19)
C5 N3 N4 111.6(2)
C5 N3 H333 127.9(18)
N4 N3 H333 120.5(18)
C6 N2 N1 111.01(19)
C6 N2 H222 132(2)
N1 N2 H222 117(2)
C11 C12 C15 114.04(19)
C11 C12 H12B 106.4(14)
C15 C12 H12B 110.6(14)
C11 C12 H12A 110.7(14)
C15 C12 H12A 106.2(14)
H12B C12 H12A 109(2)
C5 C15 C9 104.9(2)
C5 C15 C12 128.7(2)
C9 C15 C12 126.4(2)
C6 C11 C16 105.0(2)
C6 C11 C12 125.9(2)
C16 C11 C12 129.1(2)
C9 C10 H10C 112.8(16)
C9 C10 H10B 108.5(17)
H10C C10 H10B 108(2)
C9 C10 H10A 113.2(15)
H10C C10 H10A 107(2)
H10B C10 H10A 107(2)
N4 C9 C15 110.6(2)
N4 C9 C10 120.5(2)
C15 C9 C10 128.8(2)
N1 C16 C11 110.3(2)
N1 C16 C3 119.0(2)
C11 C16 C3 130.7(2)
C6 C7 H7C 112.3(19)
C6 C7 H7B 114.0(18)
H7C C7 H7B 110(3)
C6 C7 H7A 111.5(17)
H7C C7 H7A 103(2)
H7B C7 H7A 105(2)
N2 C6 C11 107.4(2)
N2 C6 C7 122.3(2)
C11 C6 C7 130.3(2)
N3 C5 C15 107.1(2)
N3 C5 C8 121.1(2)
C15 C5 C8 131.8(2)
C5 C8 H8C 109.0(16)
C5 C8 H8B 115(2)
H8C C8 H8B 110(3)
C5 C8 H8A 112(2)
H8C C8 H8A 104(3)
H8B C8 H8A 106(3)
C16 C3 H3C 110(2)
C16 C3 H3B 112.0(19)
H3C C3 H3B 107(3)
C16 C3 H3A 114(2)
H3C C3 H3A 109(3)
H3B C3 H3A 105(3)
C2A O2A H111 115(2)
O1A C2A O2A 123.5(3)
O1A C2A C1A 123.3(3)
O2A C2A C1A 113.1(3)
C2A C1A H1AA 109.5
C2A C1A H1AB 109.5
H1AA C1A H1AB 109.5
C2A C1A H1AC 109.5
H1AA C1A H1AC 109.5
H1AB C1A H1AC 109.5

loop_
_geom_bond_atom_site_label_1
_geom_bond_atom_site_label_2
_geom_bond_distance
N1 C16 1.344(3)
N1 N2 1.360(3)
N1 H111 1.38(5)
N4 C9 1.335(3)
N4 N3 1.358(3)
N3 C5 1.353(3)
N3 H333 0.93(3)
N2 C6 1.347(3)
N2 H222 0.95(3)
C12 C11 1.505(3)
C12 C15 1.507(3)
C12 H12B 0.98(3)
C12 H12A 0.99(2)
C15 C5 1.383(3)
C15 C9 1.413(3)
C11 C6 1.395(3)
C11 C16 1.401(3)
C10 C9 1.486(3)
C10 H10C 0.97(3)
C10 H10B 0.94(3)
C10 H10A 0.98(3)
C16 C3 1.496(3)
C7 C6 1.481(3)
C7 H7C 0.98(4)
C7 H7B 0.97(3)
C7 H7A 0.99(3)
C5 C8 1.492(4)
C8 H8C 0.95(3)
C8 H8B 0.96(4)
C8 H8A 0.94(4)
C3 H3C 0.96(4)
C3 H3B 0.96(3)
C3 H3A 0.96(4)
O2A C2A 1.300(3)
O2A H111 1.29(5)
O1A C2A 1.207(3)
C2A C1A 1.488(4)
C1A H1AA 0.9600
C1A H1AB 0.9600
C1A H1AC 0.9600

loop_
_geom_torsion_atom_site_label_1
_geom_torsion_atom_site_label_2
_geom_torsion_atom_site_label_3
_geom_torsion_atom_site_label_4
_geom_torsion
C9 N4 N3 C5 -0.1(2)
C16 N1 N2 C6 -0.4(2)
C11 C12 C15 C5 109.3(3)
C11 C12 C15 C9 -70.0(3)
C15 C12 C11 C6 -74.0(3)
C15 C12 C11 C16 104.0(3)
N3 N4 C9 C15 0.7(2)
N3 N4 C9 C10 179.8(2)
C5 C15 C9 N4 -1.0(2)
C12 C15 C9 N4 178.5(2)
C5 C15 C9 C10 179.9(2)
C12 C15 C9 C10 -0.6(4)
N2 N1 C16 C11 0.0(2)
N2 N1 C16 C3 178.5(2)
C6 C11 C16 N1 0.4(2)
C12 C11 C16 N1 -177.9(2)
C6 C11 C16 C3 -177.9(2)
C12 C11 C16 C3 3.8(4)
N1 N2 C6 C11 0.7(2)
N1 N2 C6 C7 180.0(2)
C16 C11 C6 N2 -0.6(2)
C12 C11 C6 N2 177.8(2)
C16 C11 C6 C7 -179.8(2)
C12 C11 C6 C7 -1.4(4)
N4 N3 C5 C15 -0.5(3)
N4 N3 C5 C8 179.2(2)
C9 C15 C5 N3 0.9(2)
C12 C15 C5 N3 -178.5(2)
C9 C15 C5 C8 -178.8(3)
C12 C15 C5 C8 1.8(4)
